data_7051221
loop_
_publ_author_name
'Zheng, Shao-Liang'
'Tong, Ming-Liang'
'Zhu, Hai-Liang'
'Chen, Xiao-Ming'

_publ_section_title
;
 Four two-dimensional highly undulating
 silver(I)\^a&#x20AC;&#x201C;hexamethylenetetramine co-ordination
 networks containing micropores
;
_journal_issue 11
_journal_name_full 'New Journal of Chemistry'
_journal_page_first 1425
_journal_paper_doi 10.1039/b107193a
_journal_volume 25
_journal_year 2001
_chemical_formula_sum 'C14 H27 Ag2 Cl2 N9 O8'
_chemical_formula_weight 736.09
_chemical_name_systematic
; 
? 
;
_space_group_IT_number 61
_symmetry_cell_setting orthorhombic
_symmetry_space_group_name_Hall '-P 2ac 2ab'
_symmetry_space_group_name_H-M 'P b c a'
_atom_sites_solution_hydrogens geom
_atom_sites_solution_primary direct
_atom_sites_solution_secondary difmap
_audit_creation_method SHELXL-97
_cell_angle_alpha 90.00
_cell_angle_beta 90.00
_cell_angle_gamma 90.00
_cell_formula_units_Z 8
_cell_length_a 18.112(10)
_cell_length_b 10.860(5)
_cell_length_c 23.781(10)
_cell_measurement_reflns_used 25
_cell_measurement_temperature 293(2)
_cell_measurement_theta_max 15
_cell_measurement_theta_min 7.5
_cell_volume 4678(4)
_computing_cell_refinement 'SHELXTL-Plus (Sheldrick, 1990)'
_computing_data_collection 'SHELXTL-Plus (Sheldrick, 1990)'
_computing_data_reduction 'SHELXTL-Plus (Sheldrick, 1990)'
_computing_molecular_graphics 'SHELXTL V. 5.0 (Sheldrick, 1997)'
_computing_publication_material 'SHELXL-97 (Sheldrick, 1997)'
_computing_structure_refinement 'SHELXL-97 (Sheldrick, 1997)'
_computing_structure_solution 'SHELXS-97 (Sheldrick, 1997)'
_diffrn_ambient_temperature 293(2)
_diffrn_measured_fraction_theta_full 0.901
_diffrn_measured_fraction_theta_max 0.901
_diffrn_measurement_device_type 'Siemens R3m'
_diffrn_measurement_method '\w scan'
_diffrn_radiation_monochromator graphite
_diffrn_radiation_source 'fine-focus sealed tube'
_diffrn_radiation_type MoK\a
_diffrn_radiation_wavelength 0.71073
_diffrn_reflns_av_R_equivalents 0.0253
_diffrn_reflns_av_sigmaI/netI 0.0472
_diffrn_reflns_limit_h_max 23
_diffrn_reflns_limit_h_min 0
_diffrn_reflns_limit_k_max 13
_diffrn_reflns_limit_k_min 0
_diffrn_reflns_limit_l_max 1
_diffrn_reflns_limit_l_min -30
_diffrn_reflns_number 5486
_diffrn_reflns_theta_full 27.01
_diffrn_reflns_theta_max 27.01
_diffrn_reflns_theta_min 2.05
_diffrn_standards_decay_% 0
_diffrn_standards_interval_count 200
_diffrn_standards_number 2
_exptl_absorpt_coefficient_mu 1.965
_exptl_absorpt_correction_T_max 0.5547
_exptl_absorpt_correction_T_min 0.4785
_exptl_absorpt_correction_type semi-empirical
_exptl_absorpt_process_details '\y-scans (North et al., 1968)'
_exptl_crystal_colour yellow
_exptl_crystal_density_diffrn 2.090
_exptl_crystal_density_method 'not measured'
_exptl_crystal_description block
_exptl_crystal_F_000 2928
_exptl_crystal_size_max 0.44
_exptl_crystal_size_mid 0.38
_exptl_crystal_size_min 0.34
_refine_diff_density_max 0.914
_refine_diff_density_min -1.062
_refine_diff_density_rms 0.134
_refine_ls_extinction_coef 0.00003(7)
_refine_ls_extinction_expression Fc^*^=kFc[1+0.001xFc^2^\l^3^/sin(2\q)]^-1/4^
_refine_ls_extinction_method SHELXL
_refine_ls_goodness_of_fit_ref 1.035
_refine_ls_hydrogen_treatment mixed
_refine_ls_matrix_type full
_refine_ls_number_parameters 317
_refine_ls_number_reflns 5103
_refine_ls_number_restraints 0
_refine_ls_restrained_S_all 1.035
_refine_ls_R_factor_all 0.0946
_refine_ls_R_factor_gt 0.0492
_refine_ls_shift/su_max 0.001
_refine_ls_shift/su_mean 0.000
_refine_ls_structure_factor_coef Fsqd
_refine_ls_weighting_details 'w=1/[\s^2^(Fo^2^)+(0.0558P)^2^+9.8900P] where P=(Fo^2^+2Fc^2^)/3'
_refine_ls_weighting_scheme calc
_refine_ls_wR_factor_gt 0.1080
_refine_ls_wR_factor_ref 0.1289
_reflns_number_gt 3180
_reflns_number_total 5103
_reflns_threshold_expression >2sigma(I)
_cod_data_source_file b107193a.txt
_cod_data_source_block complex_1
_cod_depositor_comments
;
The following automatic conversions were performed:
'_symmetry_cell_setting' value 'Orthorhombic' changed to 'orthorhombic'
according to '/home/saulius/struct/CIF-dictionaries/cif_core.dic'
dictionary named 'cif_core.dic' version 2.4.1 from 2010-06-29.

Automatic conversion script
Id: cif_fix_enum 1527 2010-12-29 10:47:43Z saulius 

The following automatic conversions were performed:

'_refine_ls_weighting_scheme' value 'calc
w=1/[\s^2^(Fo^2^)+(0.0558P)^2^+9.8900P] where P=(Fo^2^+2Fc^2^)/3' was
changed to 'calc'. New tag '_refine_ls_weighting_details' was
created. The value of the new tag was set to
'w=1/[\s^2^(Fo^2^)+(0.0558P)^2^+9.8900P] where P=(Fo^2^+2Fc^2^)/3'.

Automatic conversion script
Id: cif_fix_values 3143 2015-03-26 13:38:13Z robertas 
;
_cod_original_sg_symbol_H-M Pbca
_cod_database_code 7051221

loop_
_symmetry_equiv_pos_as_xyz
'x, y, z'
'-x+1/2, -y, z+1/2'
'-x, y+1/2, -z+1/2'
'x+1/2, -y+1/2, -z'
'-x, -y, -z'
'x-1/2, y, -z-1/2'
'x, -y-1/2, z-1/2'
'-x-1/2, y-1/2, z'

loop_
_atom_site_label
_atom_site_type_symbol
_atom_site_fract_x
_atom_site_fract_y
_atom_site_fract_z
_atom_site_U_iso_or_equiv
_atom_site_adp_type
_atom_site_occupancy
_atom_site_calc_flag
_atom_site_refinement_flags
_atom_site_disorder_assembly
_atom_site_disorder_group
Ag1 Ag 1.16536(2) 0.00076(4) 0.09029(2) 0.03320(15) Uani 1 d . . .
Ag2 Ag 1.01753(3) 0.49348(4) 0.18441(2) 0.03866(16) Uani 1 d . . .
N1 N 0.9345(3) 0.8722(5) 0.1335(3) 0.0376(13) Uani 1 d . . .
N2 N 1.0126(3) 0.7114(4) 0.1744(2) 0.0286(11) Uani 1 d . . .
N3 N 0.9930(3) 0.9064(4) 0.2255(2) 0.0275(11) Uani 1 d . . .
N4 N 1.0683(3) 0.9041(4) 0.1395(2) 0.0268(11) Uani 1 d . . .
N5 N 1.1489(2) 0.2178(4) 0.0769(2) 0.0236(10) Uani 1 d . . .
N6 N 1.2181(2) 0.4133(4) 0.0740(2) 0.0249(11) Uani 1 d . . .
N7 N 1.1102(3) 0.3816(4) 0.0126(2) 0.0312(12) Uani 1 d . . .
N8 N 1.0928(2) 0.4063(4) 0.1145(2) 0.0235(10) Uani 1 d . . .
C1 C 0.9456(3) 0.7394(6) 0.1398(3) 0.0329(15) Uani 1 d . . .
H1A H 0.9513 0.7038 0.1031 0.080 Uiso 1 d R . .
H1B H 0.9028 0.7033 0.1570 0.080 Uiso 1 d R . .
C2 C 0.9996(3) 0.9241(5) 0.1053(3) 0.0313(14) Uani 1 d . . .
H2A H 0.9922 1.0107 0.0997 0.080 Uiso 1 d R . .
H2B H 1.0052 0.8861 0.0691 0.080 Uiso 1 d R . .
C3 C 0.9257(3) 0.9262(6) 0.1890(3) 0.0372(16) Uani 1 d . . .
H3A H 0.8836 0.8897 0.2070 0.080 Uiso 1 d R . .
H3B H 0.9164 1.0128 0.1850 0.080 Uiso 1 d R . .
C4 C 1.0040(3) 0.7716(5) 0.2300(3) 0.0301(14) Uani 1 d . . .
H4A H 1.0472 0.7557 0.2523 0.080 Uiso 1 d R . .
H4B H 0.9624 0.7361 0.2490 0.080 Uiso 1 d R . .
C5 C 1.0766(3) 0.7678(5) 0.1458(3) 0.0243(12) Uani 1 d . . .
H5A H 1.0823 0.7313 0.1093 0.080 Uiso 1 d R . .
H5B H 1.1206 0.7510 0.1669 0.080 Uiso 1 d R . .
C6 C 1.0585(3) 0.9584(6) 0.1957(3) 0.0294(14) Uani 1 d . . .
H6A H 1.1021 0.9441 0.2178 0.080 Uiso 1 d R . .
H6B H 1.0523 1.0458 0.1919 0.080 Uiso 1 d R . .
C7 C 1.1003(3) 0.2704(5) 0.1205(3) 0.0269(13) Uani 1 d . . .
H7A H 1.1204 0.2524 0.1569 0.080 Uiso 1 d R . .
H7B H 1.0524 0.2328 0.1181 0.080 Uiso 1 d R . .
C8 C 1.0626(3) 0.4314(5) 0.0573(3) 0.0295(13) Uani 1 d . . .
H8A H 1.0145 0.3949 0.0542 0.080 Uiso 1 d R . .
H8B H 1.0573 0.5187 0.0525 0.080 Uiso 1 d R . .
C9 C 1.1834(3) 0.4386(6) 0.0184(3) 0.0323(14) Uani 1 d . . .
H9A H 1.2149 0.4072 -0.0107 0.080 Uiso 1 d R . .
H9B H 1.1789 0.5260 0.0132 0.080 Uiso 1 d R . .
C10 C 1.1682(3) 0.4613(5) 0.1181(3) 0.0261(13) Uani 1 d . . .
H10A H 1.1645 0.5492 0.1149 0.080 Uiso 1 d R . .
H10B H 1.1890 0.4426 0.1543 0.080 Uiso 1 d R . .
C11 C 1.1181(4) 0.2481(6) 0.0206(3) 0.0317(14) Uani 1 d . . .
H11A H 1.0708 0.2093 0.0163 0.080 Uiso 1 d R . .
H11B H 1.1504 0.2158 -0.0078 0.080 Uiso 1 d R . .
C12 C 1.2227(3) 0.2777(5) 0.0808(3) 0.0277(13) Uani 1 d . . .
H12A H 1.2546 0.2440 0.0524 0.080 Uiso 1 d R . .
H12B H 1.2440 0.2598 0.1168 0.080 Uiso 1 d R . .
C13 C 0.8371(4) 0.4365(7) 0.1432(4) 0.053(2) Uani 1 d . . .
C14 C 0.7585(5) 0.4320(9) 0.1326(4) 0.067(2) Uani 1 d . . .
N9 N 0.8976(4) 0.4411(7) 0.1539(4) 0.078(2) Uani 1 d . . .
H14A H 0.7418 0.4430 0.1708 0.080 Uiso 1 d . . .
H14B H 0.7368 0.3536 0.1242 0.080 Uiso 1 d . . .
H14C H 0.7522 0.4612 0.0951 0.080 Uiso 1 d . . .
Cl1 Cl 1.11930(8) -0.18291(15) -0.03499(7) 0.0363(4) Uani 1 d . . .
O1 O 1.0727(3) -0.1911(5) -0.0824(3) 0.0715(18) Uani 1 d . . .
O2 O 1.1908(3) -0.2265(7) -0.0488(3) 0.101(3) Uani 1 d . . .
O3 O 1.0920(5) -0.2636(6) 0.0075(3) 0.101(3) Uani 1 d . . .
O4 O 1.1222(4) -0.0610(5) -0.0131(2) 0.0667(17) Uani 1 d . . .
Cl2 Cl 0.75090(9) 0.17642(16) 0.25773(7) 0.0404(4) Uani 1 d . . .
O5 O 0.8208(3) 0.1204(6) 0.2499(3) 0.086(2) Uani 1 d . . .
O6 O 0.7148(4) 0.1074(6) 0.3016(3) 0.091(2) Uani 1 d . . .
O7 O 0.7098(5) 0.1711(8) 0.2092(3) 0.136(4) Uani 1 d . . .
O8 O 0.7600(3) 0.3018(5) 0.2755(2) 0.0629(16) Uani 1 d . . .

loop_
_atom_site_aniso_label
_atom_site_aniso_U_11
_atom_site_aniso_U_22
_atom_site_aniso_U_33
_atom_site_aniso_U_23
_atom_site_aniso_U_13
_atom_site_aniso_U_12
Ag1 0.0270(2) 0.0269(2) 0.0457(3) 0.0007(2) 0.0028(2) 0.0011(2)
Ag2 0.0431(3) 0.0297(3) 0.0432(3) 0.0037(2) 0.0163(2) 0.0043(2)
N1 0.021(3) 0.036(3) 0.055(4) 0.007(3) 0.002(3) 0.007(2)
N2 0.025(3) 0.022(2) 0.038(3) -0.001(2) 0.001(2) -0.001(2)
N3 0.027(3) 0.022(2) 0.034(3) -0.004(2) 0.008(2) 0.000(2)
N4 0.023(2) 0.020(2) 0.037(3) -0.001(2) 0.003(2) 0.000(2)
N5 0.022(2) 0.017(2) 0.032(3) -0.003(2) 0.001(2) -0.0006(18)
N6 0.018(2) 0.021(2) 0.036(3) -0.002(2) 0.007(2) 0.0004(19)
N7 0.036(3) 0.028(3) 0.030(3) 0.003(2) -0.001(2) 0.001(2)
N8 0.019(2) 0.019(2) 0.032(3) 0.002(2) 0.001(2) -0.0006(19)
C1 0.029(3) 0.030(3) 0.040(4) -0.003(3) -0.002(3) -0.003(3)
C2 0.028(3) 0.028(3) 0.037(3) 0.005(3) 0.002(3) 0.004(3)
C3 0.031(3) 0.030(3) 0.051(4) -0.002(3) 0.012(3) 0.004(3)
C4 0.035(3) 0.022(3) 0.034(3) 0.001(2) 0.005(3) -0.002(3)
C5 0.023(3) 0.019(3) 0.031(3) 0.003(2) 0.003(3) 0.006(2)
C6 0.028(3) 0.026(3) 0.034(3) -0.001(3) 0.006(3) -0.004(2)
C7 0.022(3) 0.022(3) 0.037(4) 0.003(3) 0.002(3) -0.002(2)
C8 0.022(3) 0.026(3) 0.040(4) -0.002(3) -0.005(3) 0.006(2)
C9 0.035(3) 0.028(3) 0.034(3) 0.008(3) 0.004(3) 0.001(3)
C10 0.025(3) 0.023(3) 0.029(3) -0.001(2) 0.003(3) -0.002(2)
C11 0.033(3) 0.034(3) 0.029(3) -0.011(3) -0.005(3) 0.000(3)
C12 0.020(3) 0.021(3) 0.043(4) 0.002(3) 0.004(3) 0.003(2)
C13 0.042(4) 0.051(5) 0.065(5) -0.017(4) 0.012(4) -0.014(4)
C14 0.049(5) 0.092(7) 0.061(5) -0.016(5) -0.002(4) -0.010(5)
N9 0.044(4) 0.064(5) 0.125(7) -0.025(5) -0.001(5) -0.009(4)
Cl1 0.0319(8) 0.0410(9) 0.0360(8) -0.0023(7) -0.0065(7) 0.0029(7)
O1 0.079(4) 0.050(3) 0.086(4) -0.014(3) -0.051(4) 0.012(3)
O2 0.036(3) 0.135(6) 0.131(6) -0.070(5) 0.002(4) 0.006(4)
O3 0.171(8) 0.061(4) 0.070(5) 0.015(3) 0.026(5) -0.002(5)
O4 0.096(5) 0.045(3) 0.059(3) -0.015(3) -0.019(3) 0.003(3)
Cl2 0.0345(8) 0.0447(9) 0.0419(9) -0.0121(8) -0.0048(8) 0.0042(8)
O5 0.046(3) 0.085(5) 0.128(6) -0.035(4) 0.019(4) 0.010(3)
O6 0.109(5) 0.059(4) 0.105(6) -0.001(4) 0.051(5) 0.003(4)
O7 0.178(8) 0.108(6) 0.121(6) -0.035(5) -0.115(6) 0.040(6)
O8 0.082(4) 0.036(3) 0.071(4) -0.009(3) 0.008(3) 0.001(3)

loop_
_atom_type_symbol
_atom_type_description
_atom_type_scat_dispersion_real
_atom_type_scat_dispersion_imag
_atom_type_scat_source
C C 0.0033 0.0016 'International Tables Vol C Tables 4.2.6.8 and 6.1.1.4'
H H 0.0000 0.0000 'International Tables Vol C Tables 4.2.6.8 and 6.1.1.4'
N N 0.0061 0.0033 'International Tables Vol C Tables 4.2.6.8 and 6.1.1.4'
O O 0.0106 0.0060 'International Tables Vol C Tables 4.2.6.8 and 6.1.1.4'
Cl Cl 0.1484 0.1585 'International Tables Vol C Tables 4.2.6.8 and 6.1.1.4'
Ag Ag -0.8971 1.1015 'International Tables Vol C Tables 4.2.6.8 and 6.1.1.4'

loop_
_geom_angle_atom_site_label_1
_geom_angle_atom_site_label_2
_geom_angle_atom_site_label_3
_geom_angle
_geom_angle_site_symmetry_1
_geom_angle_site_symmetry_3
_geom_angle_publ_flag
N6 Ag1 N4 124.90(17) 8_855 1_545 ?
N6 Ag1 N5 119.19(16) 8_855 . ?
N4 Ag1 N5 114.27(16) 1_545 . ?
N3 Ag2 N8 122.02(16) 3_745 . ?
N3 Ag2 N9 96.3(3) 3_745 . ?
N8 Ag2 N9 102.7(2) . . ?
N3 Ag2 N2 119.21(17) 3_745 . ?
N8 Ag2 N2 110.58(16) . . ?
N9 Ag2 N2 100.1(2) . . ?
C3 N1 C1 108.7(5) . . ?
C3 N1 C2 110.4(5) . . ?
C1 N1 C2 108.3(5) . . ?
C5 N2 C4 108.1(4) . . ?
C5 N2 C1 107.3(5) . . ?
C4 N2 C1 108.4(5) . . ?
C5 N2 Ag2 115.4(3) . . ?
C4 N2 Ag2 110.7(3) . . ?
C1 N2 Ag2 106.7(3) . . ?
C4 N3 C6 107.4(5) . . ?
C4 N3 C3 106.9(5) . . ?
C6 N3 C3 108.3(5) . . ?
C4 N3 Ag2 110.1(4) . 3_755 ?
C6 N3 Ag2 110.2(3) . 3_755 ?
C3 N3 Ag2 113.7(3) . 3_755 ?
C6 N4 C5 108.6(5) . . ?
C6 N4 C2 109.5(5) . . ?
C5 N4 C2 106.3(4) . . ?
C6 N4 Ag1 111.3(3) . 1_565 ?
C5 N4 Ag1 114.5(3) . 1_565 ?
C2 N4 Ag1 106.5(3) . 1_565 ?
C7 N5 C11 108.9(4) . . ?
C7 N5 C12 108.9(4) . . ?
C11 N5 C12 107.2(5) . . ?
C7 N5 Ag1 111.2(3) . . ?
C11 N5 Ag1 112.5(3) . . ?
C12 N5 Ag1 108.0(3) . . ?
C10 N6 C12 107.8(5) . . ?
C10 N6 C9 107.9(4) . . ?
C12 N6 C9 107.7(5) . . ?
C10 N6 Ag1 106.8(3) . 8_865 ?
C12 N6 Ag1 109.4(3) . 8_865 ?
C9 N6 Ag1 116.9(3) . 8_865 ?
C11 N7 C9 108.4(5) . . ?
C11 N7 C8 109.1(5) . . ?
C9 N7 C8 107.7(5) . . ?
C7 N8 C8 107.6(5) . . ?
C7 N8 C10 107.9(4) . . ?
C8 N8 C10 108.4(4) . . ?
C7 N8 Ag2 112.6(4) . . ?
C8 N8 Ag2 111.1(3) . . ?
C10 N8 Ag2 109.2(3) . . ?
N1 C1 N2 111.6(5) . . ?
N1 C2 N4 111.2(5) . . ?
N1 C3 N3 112.1(5) . . ?
N3 C4 N2 112.7(5) . . ?
N2 C5 N4 112.1(4) . . ?
N4 C6 N3 112.1(5) . . ?
N5 C7 N8 111.8(5) . . ?
N7 C8 N8 112.2(4) . . ?
N7 C9 N6 112.8(5) . . ?
N6 C10 N8 112.1(5) . . ?
N7 C11 N5 111.8(5) . . ?
N6 C12 N5 112.1(4) . . ?
N9 C13 C14 176.9(10) . . ?
C13 N9 Ag2 167.5(7) . . ?
O1 Cl1 O2 109.8(4) . . ?
O1 Cl1 O4 111.8(3) . . ?
O2 Cl1 O4 111.2(4) . . ?
O1 Cl1 O3 108.7(4) . . ?
O2 Cl1 O3 106.1(5) . . ?
O4 Cl1 O3 109.0(4) . . ?
O7 Cl2 O5 110.8(5) . . ?
O7 Cl2 O8 110.4(4) . . ?
O5 Cl2 O8 110.1(4) . . ?
O7 Cl2 O6 109.9(6) . . ?
O5 Cl2 O6 106.1(4) . . ?
O8 Cl2 O6 109.4(4) . . ?

loop_
_geom_bond_atom_site_label_1
_geom_bond_atom_site_label_2
_geom_bond_distance
_geom_bond_site_symmetry_2
_geom_bond_publ_flag
Ag1 N6 2.347(5) 8_855 ?
Ag1 N4 2.359(5) 1_545 ?
Ag1 N5 2.397(4) . ?
Ag2 N3 2.349(5) 3_745 ?
Ag2 N8 2.350(5) . ?
Ag2 N9 2.360(7) . ?
Ag2 N2 2.380(5) . ?
N1 C3 1.452(8) . ?
N1 C1 1.463(8) . ?
N1 C2 1.470(8) . ?
N2 C5 1.478(7) . ?
N2 C4 1.483(7) . ?
N2 C1 1.499(8) . ?
N3 C4 1.482(7) . ?
N3 C6 1.493(7) . ?
N3 C3 1.512(8) . ?
N3 Ag2 2.349(5) 3_755 ?
N4 C6 1.472(7) . ?
N4 C5 1.495(7) . ?
N4 C2 1.503(7) . ?
N4 Ag1 2.359(5) 1_565 ?
N5 C7 1.474(7) . ?
N5 C11 1.488(8) . ?
N5 C12 1.489(7) . ?
N6 C10 1.480(7) . ?
N6 C12 1.485(7) . ?
N6 C9 1.488(8) . ?
N6 Ag1 2.347(5) 8_865 ?
N7 C11 1.470(8) . ?
N7 C9 1.471(8) . ?
N7 C8 1.471(7) . ?
N8 C7 1.490(7) . ?
N8 C8 1.492(7) . ?
N8 C10 1.493(7) . ?
C13 N9 1.125(10) . ?
C13 C14 1.448(11) . ?
Cl1 O1 1.411(5) . ?
Cl1 O2 1.418(6) . ?
Cl1 O4 1.424(5) . ?
Cl1 O3 1.426(7) . ?
Cl2 O7 1.374(6) . ?
Cl2 O5 1.418(6) . ?
Cl2 O8 1.436(5) . ?
Cl2 O6 1.442(6) . ?
